data_1514957
loop_
_publ_author_name
'Isla, Helena'
'Grimm, Bruno'
'P\'erez, Emilio M.'
'Rosario Torres, M.'
'\'Angeles Herranz, M.'
'Viruela, Rafael'
'Arag\'o, Juan'
'Ort\'i, Enrique'
'M. Guldi, Dirk'
'Mart\'in, Nazario'

_publ_section_title
;
 Bowl-shape electron donors with absorptions in the visible range of the
 solar spectrum and their supramolecular assemblies with C60
;
_journal_issue 2
_journal_name_full 'Chemical Science'
_journal_page_first 498
_journal_paper_doi 10.1039/c1sc00669j
_journal_volume 3
_journal_year 2012
_chemical_formula_sum 'C33 H16 O S4'
_chemical_formula_weight 556.70
_chemical_name_systematic
;
?
;
_space_group_IT_number 2
_symmetry_cell_setting triclinic
_symmetry_space_group_name_Hall '-P 1'
_symmetry_space_group_name_H-M 'P -1'
_atom_sites_solution_hydrogens geom
_atom_sites_solution_primary direct
_atom_sites_solution_secondary difmap
_audit_creation_method SHELXL-97
_cell_angle_alpha 112.013(6)
_cell_angle_beta 104.449(7)
_cell_angle_gamma 96.026(8)
_cell_formula_units_Z 2
_cell_length_a 11.030(5)
_cell_length_b 12.159(5)
_cell_length_c 12.875(6)
_cell_measurement_reflns_used 1019
_cell_measurement_temperature 296(2)
_cell_measurement_theta_max 18.57
_cell_measurement_theta_min 2.67
_cell_volume 1511.8(12)
_computing_cell_refinement 'Bruker SMART'
_computing_data_collection 'Bruker SMART'
_computing_data_reduction 'Bruker SAINT'
_computing_molecular_graphics 'Bruker SHELXTL'
_computing_publication_material 'Bruker SHELXTL'
_computing_structure_refinement 'SHELXL-97 (Sheldrick, 1997)'
_computing_structure_solution 'SHELXS-97 (Sheldrick, 1990)'
_diffrn_ambient_temperature 296(2)
_diffrn_measured_fraction_theta_full 0.970
_diffrn_measured_fraction_theta_max 0.970
_diffrn_measurement_device_type 'CCD area detector'
_diffrn_measurement_method 'phi and omega scans'
_diffrn_radiation_monochromator graphite
_diffrn_radiation_source 'fine-focus sealed tube'
_diffrn_radiation_type MoK\a
_diffrn_radiation_wavelength 0.71073
_diffrn_reflns_av_R_equivalents 0.1357
_diffrn_reflns_av_sigmaI/netI 0.3325
_diffrn_reflns_limit_h_max 13
_diffrn_reflns_limit_h_min -10
_diffrn_reflns_limit_k_max 14
_diffrn_reflns_limit_k_min -10
_diffrn_reflns_limit_l_max 15
_diffrn_reflns_limit_l_min -15
_diffrn_reflns_number 11285
_diffrn_reflns_theta_full 25.00
_diffrn_reflns_theta_max 25.00
_diffrn_reflns_theta_min 1.80
_exptl_absorpt_coefficient_mu 0.337
_exptl_absorpt_correction_type none
_exptl_crystal_colour dark
_exptl_crystal_density_diffrn 1.223
_exptl_crystal_density_method 'not measured'
_exptl_crystal_description prismatic
_exptl_crystal_F_000 572
_exptl_crystal_size_max 0.32
_exptl_crystal_size_mid 0.14
_exptl_crystal_size_min 0.07
_refine_diff_density_max 0.394
_refine_diff_density_min -0.325
_refine_diff_density_rms 0.081
_refine_ls_extinction_method none
_refine_ls_goodness_of_fit_ref 0.895
_refine_ls_hydrogen_treatment constr
_refine_ls_matrix_type full
_refine_ls_number_parameters 343
_refine_ls_number_reflns 5188
_refine_ls_number_restraints 0
_refine_ls_restrained_S_all 0.895
_refine_ls_R_factor_all 0.1899
_refine_ls_R_factor_gt 0.0743
_refine_ls_shift/su_max 0.001
_refine_ls_shift/su_mean 0.000
_refine_ls_structure_factor_coef Fsqd
_refine_ls_weighting_details 'calc w=1/[\s^2^(Fo^2^)+(0.0055P)^2^+0.0000P] where P=(Fo^2^+2Fc^2^)/3'
_refine_ls_weighting_scheme calc
_refine_ls_wR_factor_gt 0.1142
_refine_ls_wR_factor_ref 0.1240
_reflns_number_gt 1597
_reflns_number_total 5188
_reflns_threshold_expression >2sigma(I)
_cod_data_source_file c1sc00669j.txt
_cod_data_source_block hi12
_cod_depositor_comments
;
The following automatic conversions were performed:

'_symmetry_cell_setting' value 'Triclinic' changed to 'triclinic'
according to
/usr/data/users/saulius/automatic-downloads/retrospective/RSC/lib/dictionaries/cif_core.dic
dictionary named 'cif_core.dic' version 2.4.2 from 2011-04-26.

Automatic conversion script
Id: cif_fix_values 2281 2013-09-26 08:29:07Z andrius 
;
_cod_original_cell_volume 1511.7(11)
_cod_original_sg_symbol_H-M P-1
_cod_database_code 1514957

loop_
_symmetry_equiv_pos_as_xyz
'x, y, z'
'-x, -y, -z'

loop_
_atom_site_label
_atom_site_type_symbol
_atom_site_fract_x
_atom_site_fract_y
_atom_site_fract_z
_atom_site_U_iso_or_equiv
_atom_site_adp_type
_atom_site_occupancy
_atom_site_symmetry_multiplicity
_atom_site_calc_flag
_atom_site_refinement_flags
C1 C 0.6997(6) 0.4773(6) 0.5685(5) 0.0288(18) Uani 1 1 d .
C4 C 0.5893(6) 0.6656(6) 0.8664(6) 0.0330(19) Uani 1 1 d .
C6 C 0.7131(6) 0.3027(7) 0.7558(6) 0.041(2) Uani 1 1 d .
C12 C 0.6461(6) 0.5980(6) 0.7790(5) 0.0259(18) Uani 1 1 d .
C14 C 0.6991(6) 0.3001(7) 0.6386(5) 0.0333(19) Uani 1 1 d .
C16 C 0.7021(6) 0.4225(6) 0.6473(5) 0.0317(18) Uani 1 1 d .
C18 C 0.6593(6) 0.5845(6) 0.5885(5) 0.0275(18) Uani 1 1 d .
C22 C 0.6513(6) 0.6129(7) 0.4837(6) 0.0300(18) Uani 1 1 d .
C23 C 0.6556(7) 0.6184(7) 0.2728(6) 0.044(2) Uani 1 1 d .
H23 H 0.6540 0.6216 0.2014 0.053 Uiso 1 1 calc R
C24 C 0.6863(6) 0.5203(7) 0.4064(6) 0.039(2) Uani 1 1 d .
C25 C 0.4941(7) 0.7213(7) 1.0223(6) 0.046(2) Uani 1 1 d .
H25 H 0.4769 0.7099 1.0851 0.055 Uiso 1 1 calc R
C26 C 0.6910(6) 0.4938(6) 0.7594(5) 0.0279(18) Uani 1 1 d .
C27 C 0.6755(6) 0.1909(6) 0.5434(6) 0.040(2) Uani 1 1 d .
H27 H 0.6641 0.1894 0.4688 0.048 Uiso 1 1 calc R
C29 C 0.6286(6) 0.6445(6) 0.6909(6) 0.0314(18) Uani 1 1 d .
C31 C 0.5463(7) 0.7597(7) 0.8403(5) 0.038(2) Uani 1 1 d .
C32 C 0.6917(6) 0.5203(6) 0.2946(5) 0.041(2) Uani 1 1 d .
H32 H 0.7175 0.4591 0.2413 0.049 Uiso 1 1 calc R
C33 C 0.7283(7) 0.4384(6) 0.4596(5) 0.036(2) Uani 1 1 d .
C35 C 0.7927(6) 0.4796(6) 0.9531(5) 0.0344(19) Uani 1 1 d .
C40 C 0.7223(6) 0.4273(7) 0.8351(5) 0.0319(18) Uani 1 1 d .
C43 C 0.6193(6) 0.7106(6) 0.4617(5) 0.040(2) Uani 1 1 d .
H43 H 0.5966 0.7740 0.5155 0.048 Uiso 1 1 calc R
C44 C 0.6842(8) 0.0827(8) 0.6695(7) 0.073(3) Uani 1 1 d .
H44 H 0.6840 0.0105 0.6791 0.087 Uiso 1 1 calc R
C45 C 0.8205(7) 0.3740(6) 0.4346(5) 0.042(2) Uani 1 1 d .
C46 C 0.5769(7) 0.7491(7) 0.7311(6) 0.045(2) Uani 1 1 d .
C49 C 0.5565(7) 0.6444(6) 0.9557(5) 0.041(2) Uani 1 1 d .
H49 H 0.5766 0.5783 0.9708 0.049 Uiso 1 1 calc R
C50 C 0.6232(7) 0.7077(7) 0.3528(6) 0.050(2) Uani 1 1 d .
H50 H 0.6020 0.7720 0.3349 0.060 Uiso 1 1 calc R
C51 C 0.4841(7) 0.8397(7) 0.9041(6) 0.056(2) Uani 1 1 d .
H51 H 0.4620 0.9045 0.8877 0.067 Uiso 1 1 calc R
C54 C 0.4569(7) 0.8159(7) 0.9951(6) 0.056(2) Uani 1 1 d .
H54 H 0.4124 0.8651 1.0391 0.067 Uiso 1 1 calc R
C55 C 0.6683(7) 0.0826(7) 0.5572(6) 0.063(3) Uani 1 1 d .
H55 H 0.6530 0.0094 0.4918 0.076 Uiso 1 1 calc R
C59 C 1.0315(7) 0.2812(6) 0.4557(6) 0.049(2) Uani 1 1 d .
H59 H 1.1033 0.2571 0.4882 0.058 Uiso 1 1 calc R
C60 C 0.9468(7) 0.6335(8) 1.1593(6) 0.063(3) Uani 1 1 d .
H60 H 0.9963 0.7036 1.2243 0.075 Uiso 1 1 calc R
C61 C 0.9484(7) 0.5214(7) 1.1520(6) 0.067(3) Uani 1 1 d .
H61 H 1.0046 0.5110 1.2130 0.080 Uiso 1 1 calc R
C62 C 0.7003(7) 0.1925(8) 0.7661(7) 0.052(2) Uani 1 1 d .
H62 H 0.7024 0.1918 0.8385 0.062 Uiso 1 1 calc R
C64 C 1.0103(8) 0.2835(6) 0.3492(7) 0.070(3) Uani 1 1 d .
H64 H 1.0641 0.2609 0.3033 0.083 Uiso 1 1 calc R
O2 O 0.5531(5) 0.8249(4) 0.6874(4) 0.0640(17) Uani 1 1 d .
S1 S 0.8471(2) 0.39338(19) 1.03029(15) 0.0596(7) Uani 1 1 d .
S3 S 0.84386(19) 0.63446(19) 1.03588(15) 0.0538(7) Uani 1 1 d .
S6 S 0.92277(19) 0.32380(18) 0.53091(16) 0.0543(7) Uani 1 1 d .
S7 S 0.8679(2) 0.33471(19) 0.30456(16) 0.0576(7) Uani 1 1 d .

loop_
_atom_site_aniso_label
_atom_site_aniso_U_11
_atom_site_aniso_U_22
_atom_site_aniso_U_33
_atom_site_aniso_U_23
_atom_site_aniso_U_13
_atom_site_aniso_U_12
C1 0.033(5) 0.037(5) 0.011(4) 0.004(4) 0.007(3) 0.001(4)
C4 0.029(5) 0.032(5) 0.038(4) 0.019(4) 0.004(4) 0.006(4)
C6 0.032(5) 0.058(6) 0.047(5) 0.039(5) 0.013(4) 0.005(4)
C12 0.031(5) 0.029(5) 0.025(4) 0.013(4) 0.018(3) 0.006(4)
C14 0.023(4) 0.048(6) 0.030(4) 0.025(4) 0.001(3) -0.004(4)
C16 0.025(4) 0.034(5) 0.026(4) 0.009(4) -0.002(3) 0.003(4)
C18 0.023(4) 0.034(5) 0.026(4) 0.014(4) 0.005(3) 0.012(4)
C22 0.018(4) 0.039(5) 0.044(5) 0.022(4) 0.021(4) 0.008(4)
C23 0.052(6) 0.064(6) 0.036(5) 0.039(5) 0.013(4) 0.027(5)
C24 0.022(5) 0.065(6) 0.034(4) 0.032(4) -0.001(4) 0.008(4)
C25 0.043(6) 0.052(6) 0.058(5) 0.029(5) 0.026(4) 0.020(5)
C26 0.033(5) 0.035(5) 0.015(4) 0.010(4) 0.010(3) 0.004(4)
C27 0.038(5) 0.037(5) 0.047(5) 0.022(5) 0.015(4) -0.008(4)
C29 0.035(5) 0.025(5) 0.039(5) 0.010(4) 0.022(4) 0.017(4)
C31 0.049(5) 0.035(5) 0.026(4) 0.008(4) 0.018(4) -0.002(4)
C32 0.037(5) 0.060(6) 0.031(4) 0.023(4) 0.016(4) 0.007(4)
C33 0.036(5) 0.054(6) 0.029(4) 0.016(4) 0.024(4) 0.025(4)
C35 0.034(5) 0.056(5) 0.034(4) 0.036(4) 0.017(4) 0.009(4)
C40 0.026(4) 0.048(5) 0.026(4) 0.014(4) 0.016(3) 0.012(4)
C43 0.048(5) 0.047(6) 0.046(5) 0.033(4) 0.026(4) 0.012(4)
C44 0.085(8) 0.081(8) 0.060(6) 0.030(6) 0.037(6) 0.011(6)
C45 0.062(6) 0.050(5) 0.007(3) 0.016(4) 0.003(4) -0.019(4)
C46 0.049(6) 0.043(6) 0.032(4) 0.021(4) -0.004(4) -0.014(5)
C49 0.043(5) 0.055(6) 0.036(4) 0.025(4) 0.021(4) 0.014(4)
C50 0.049(6) 0.048(6) 0.055(5) 0.030(5) 0.011(5) 0.000(5)
C51 0.070(7) 0.051(6) 0.048(5) 0.017(5) 0.030(5) 0.004(5)
C54 0.077(7) 0.049(6) 0.048(5) 0.004(5) 0.048(5) 0.028(5)
C55 0.090(7) 0.040(6) 0.048(5) 0.011(5) 0.023(5) -0.007(5)
C59 0.044(5) 0.049(6) 0.057(5) 0.013(5) 0.036(5) 0.018(4)
C60 0.032(5) 0.102(8) 0.051(5) 0.041(6) 0.000(4) 0.003(6)
C61 0.043(6) 0.115(8) 0.021(4) 0.017(6) 0.004(4) -0.014(6)
C62 0.054(6) 0.075(7) 0.062(6) 0.053(5) 0.036(5) 0.025(5)
C64 0.089(8) 0.059(6) 0.071(6) 0.016(5) 0.060(6) 0.013(5)
O2 0.096(5) 0.048(4) 0.066(4) 0.030(3) 0.045(3) 0.016(3)
S1 0.0584(16) 0.0920(18) 0.0431(12) 0.0486(13) 0.0092(11) 0.0137(13)
S3 0.0477(14) 0.0708(17) 0.0357(11) 0.0204(12) 0.0062(10) 0.0070(12)
S6 0.0433(14) 0.0805(17) 0.0450(12) 0.0343(12) 0.0104(11) 0.0143(13)
S7 0.0736(18) 0.0692(17) 0.0415(12) 0.0259(12) 0.0316(12) 0.0176(14)

loop_
_atom_type_symbol
_atom_type_description
_atom_type_scat_dispersion_real
_atom_type_scat_dispersion_imag
_atom_type_scat_source
C C 0.0033 0.0016 'International Tables Vol C Tables 4.2.6.8 and 6.1.1.4'
H H 0.0000 0.0000 'International Tables Vol C Tables 4.2.6.8 and 6.1.1.4'
O O 0.0106 0.0060 'International Tables Vol C Tables 4.2.6.8 and 6.1.1.4'
S S 0.1246 0.1234 'International Tables Vol C Tables 4.2.6.8 and 6.1.1.4'

loop_
_geom_angle_atom_site_label_1
_geom_angle_atom_site_label_2
_geom_angle_atom_site_label_3
_geom_angle
C18 C1 C16 120.3(6)
C18 C1 C33 108.6(6)
C16 C1 C33 131.0(7)
C49 C4 C31 117.5(7)
C49 C4 C12 132.5(7)
C31 C4 C12 109.4(6)
C62 C6 C40 134.0(6)
C62 C6 C14 118.1(7)
C40 C6 C14 107.4(6)
C26 C12 C4 132.0(6)
C26 C12 C29 118.8(6)
C4 C12 C29 108.3(6)
C27 C14 C16 131.7(6)
C27 C14 C6 119.8(7)
C16 C14 C6 108.2(6)
C14 C16 C1 134.6(6)
C14 C16 C26 107.3(6)
C1 C16 C26 117.6(6)
C1 C18 C22 108.5(6)
C1 C18 C29 120.6(6)
C22 C18 C29 130.9(7)
C24 C22 C18 106.0(6)
C24 C22 C43 122.8(6)
C18 C22 C43 131.1(7)
C50 C23 C32 121.2(7)
C50 C23 H23 119.4
C32 C23 H23 119.4
C32 C24 C22 120.7(7)
C32 C24 C33 128.9(7)
C22 C24 C33 110.0(6)
C49 C25 C54 120.0(7)
C49 C25 H25 120.0
C54 C25 H25 120.0
C12 C26 C16 121.0(6)
C12 C26 C40 130.8(6)
C16 C26 C40 107.9(6)
C55 C27 C14 120.8(6)
C55 C27 H27 119.6
C14 C27 H27 119.6
C18 C29 C12 119.7(7)
C18 C29 C46 133.2(6)
C12 C29 C46 107.1(6)
C51 C31 C4 124.6(6)
C51 C31 C46 129.6(7)
C4 C31 C46 105.8(7)
C24 C32 C23 115.5(6)
C24 C32 H32 122.2
C23 C32 H32 122.2
C45 C33 C1 125.1(6)
C45 C33 C24 123.9(6)
C1 C33 C24 106.2(6)
C40 C35 S1 122.5(5)
C40 C35 S3 123.7(5)
S1 C35 S3 113.8(4)
C35 C40 C6 124.1(6)
C35 C40 C26 125.4(6)
C6 C40 C26 106.1(5)
C50 C43 C22 115.6(7)
C50 C43 H43 122.2
C22 C43 H43 122.2
C62 C44 C55 119.2(8)
C62 C44 H44 120.4
C55 C44 H44 120.4
C33 C45 S6 126.1(5)
C33 C45 S7 126.4(5)
S6 C45 S7 107.4(4)
O2 C46 C29 130.4(7)
O2 C46 C31 120.6(8)
C29 C46 C31 108.9(6)
C25 C49 C4 120.1(7)
C25 C49 H49 119.9
C4 C49 H49 119.9
C23 C50 C43 124.2(7)
C23 C50 H50 117.9
C43 C50 H50 117.9
C54 C51 C31 115.1(7)
C54 C51 H51 122.4
C31 C51 H51 122.4
C51 C54 C25 122.4(7)
C51 C54 H54 118.8
C25 C54 H54 118.8
C27 C55 C44 120.6(7)
C27 C55 H55 119.7
C44 C55 H55 119.7
C64 C59 S6 118.7(6)
C64 C59 H59 120.6
S6 C59 H59 120.6
C61 C60 S3 112.7(7)
C61 C60 H60 123.7
S3 C60 H60 123.7
C60 C61 S1 121.5(7)
C60 C61 H61 119.3
S1 C61 H61 119.3
C44 C62 C6 121.2(7)
C44 C62 H62 119.4
C6 C62 H62 119.4
C59 C64 S7 113.2(6)
C59 C64 H64 123.4
S7 C64 H64 123.4
C35 S1 C61 92.7(4)
C60 S3 C35 98.7(4)
C59 S6 C45 99.8(3)
C64 S7 C45 100.2(4)

loop_
_geom_bond_atom_site_label_1
_geom_bond_atom_site_label_2
_geom_bond_distance
C1 C18 1.376(8)
C1 C16 1.403(8)
C1 C33 1.429(7)
C4 C49 1.388(8)
C4 C31 1.404(8)
C4 C12 1.450(8)
C6 C62 1.392(8)
C6 C40 1.450(8)
C6 C14 1.466(8)
C12 C26 1.367(8)
C12 C29 1.428(8)
C14 C27 1.371(7)
C14 C16 1.447(8)
C16 C26 1.422(7)
C18 C22 1.497(8)
C18 C29 1.392(8)
C22 C24 1.360(8)
C22 C43 1.381(8)
C23 C50 1.340(8)
C23 C32 1.398(8)
C23 H23 0.9300
C24 C32 1.455(8)
C24 C33 1.458(9)
C25 C49 1.383(8)
C25 C54 1.394(8)
C25 H25 0.9300
C26 C40 1.484(8)
C27 C55 1.390(8)
C27 H27 0.9300
C29 C46 1.420(9)
C31 C51 1.383(9)
C31 C46 1.490(8)
C32 H32 0.9300
C33 C45 1.376(9)
C35 C40 1.378(8)
C35 S1 1.749(6)
C35 S3 1.724(7)
C43 C50 1.400(8)
C43 H43 0.9300
C44 C62 1.399(9)
C44 C55 1.412(9)
C44 H44 0.9300
C45 S6 1.788(7)
C45 S7 1.787(6)
C46 O2 1.265(7)
C49 H49 0.9300
C50 H50 0.9300
C51 C54 1.399(8)
C51 H51 0.9300
C54 H54 0.9300
C55 H55 0.9300
C59 C64 1.344(8)
C59 S6 1.726(6)
C59 H59 0.9300
C60 C61 1.333(9)
C60 S3 1.712(7)
C60 H60 0.9300
C61 S1 1.749(7)
C61 H61 0.9300
C62 H62 0.9300
C64 S7 1.790(9)
C64 H64 0.9300

loop_
_geom_torsion_atom_site_label_1
_geom_torsion_atom_site_label_2
_geom_torsion_atom_site_label_3
_geom_torsion_atom_site_label_4
_geom_torsion
C49 C4 C12 C26 -3.2(12)
C31 C4 C12 C26 -173.5(6)
C49 C4 C12 C29 165.4(7)
C31 C4 C12 C29 -4.9(7)
C62 C6 C14 C27 -0.8(10)
C40 C6 C14 C27 -173.5(6)
C62 C6 C14 C16 173.8(6)
C40 C6 C14 C16 1.0(7)
C27 C14 C16 C1 -10.1(13)
C6 C14 C16 C1 176.2(7)
C27 C14 C16 C26 162.0(7)
C6 C14 C16 C26 -11.7(7)
C18 C1 C16 C14 157.1(7)
C33 C1 C16 C14 -19.6(13)
C18 C1 C16 C26 -14.4(9)
C33 C1 C16 C26 168.9(6)
C16 C1 C18 C22 -173.1(5)
C33 C1 C18 C22 4.4(7)
C16 C1 C18 C29 4.5(9)
C33 C1 C18 C29 -178.1(6)
C1 C18 C22 C24 0.6(7)
C29 C18 C22 C24 -176.6(7)
C1 C18 C22 C43 -178.1(6)
C29 C18 C22 C43 4.7(12)
C18 C22 C24 C32 -178.8(5)
C43 C22 C24 C32 0.1(10)
C18 C22 C24 C33 -5.2(7)
C43 C22 C24 C33 173.6(6)
C4 C12 C26 C16 158.3(6)
C29 C12 C26 C16 -9.3(9)
C4 C12 C26 C40 -14.6(12)
C29 C12 C26 C40 177.7(6)
C14 C16 C26 C12 -156.7(6)
C1 C16 C26 C12 17.0(9)
C14 C16 C26 C40 17.7(7)
C1 C16 C26 C40 -168.6(6)
C16 C14 C27 C55 -175.0(7)
C6 C14 C27 C55 -1.9(10)
C1 C18 C29 C12 3.5(9)
C22 C18 C29 C12 -179.6(6)
C1 C18 C29 C46 -174.9(7)
C22 C18 C29 C46 2.0(12)
C26 C12 C29 C18 -1.1(9)
C4 C12 C29 C18 -171.4(6)
C26 C12 C29 C46 177.7(6)
C4 C12 C29 C46 7.3(7)
C49 C4 C31 C51 6.2(10)
C12 C4 C31 C51 178.2(6)
C49 C4 C31 C46 -171.4(6)
C12 C4 C31 C46 0.5(7)
C22 C24 C32 C23 -1.7(9)
C33 C24 C32 C23 -173.9(7)
C50 C23 C32 C24 2.4(10)
C18 C1 C33 C45 148.7(7)
C16 C1 C33 C45 -34.3(11)
C18 C1 C33 C24 -7.4(7)
C16 C1 C33 C24 169.7(6)
C32 C24 C33 C45 24.3(11)
C22 C24 C33 C45 -148.5(7)
C32 C24 C33 C1 -179.2(6)
C22 C24 C33 C1 7.9(7)
S1 C35 C40 C6 -16.3(9)
S3 C35 C40 C6 159.5(5)
S1 C35 C40 C26 -169.6(5)
S3 C35 C40 C26 6.2(10)
C62 C6 C40 C35 40.9(12)
C14 C6 C40 C35 -148.0(6)
C62 C6 C40 C26 -161.6(8)
C14 C6 C40 C26 9.5(7)
C12 C26 C40 C35 -46.1(10)
C16 C26 C40 C35 140.2(6)
C12 C26 C40 C6 156.7(7)
C16 C26 C40 C6 -17.0(7)
C24 C22 C43 C50 0.9(10)
C18 C22 C43 C50 179.4(6)
C1 C33 C45 S6 0.7(11)
C24 C33 C45 S6 152.7(5)
C1 C33 C45 S7 -174.5(5)
C24 C33 C45 S7 -22.4(10)
C18 C29 C46 O2 -6.6(13)
C12 C29 C46 O2 174.9(7)
C18 C29 C46 C31 171.5(7)
C12 C29 C46 C31 -7.1(7)
C51 C31 C46 O2 4.8(11)
C4 C31 C46 O2 -177.7(6)
C51 C31 C46 C29 -173.4(7)
C4 C31 C46 C29 4.1(7)
C54 C25 C49 C4 3.9(10)
C31 C4 C49 C25 -5.7(9)
C12 C4 C49 C25 -175.4(6)
C32 C23 C50 C43 -1.6(11)
C22 C43 C50 C23 -0.1(10)
C4 C31 C51 C54 -4.4(10)
C46 C31 C51 C54 172.6(7)
C31 C51 C54 C25 2.3(11)
C49 C25 C54 C51 -2.2(11)
C14 C27 C55 C44 0.5(12)
C62 C44 C55 C27 3.5(12)
S3 C60 C61 S1 -3.3(10)
C55 C44 C62 C6 -6.2(12)
C40 C6 C62 C44 175.2(8)
C14 C6 C62 C44 4.8(10)
S6 C59 C64 S7 0.8(8)
C40 C35 S1 C61 168.2(6)
S3 C35 S1 C61 -8.0(4)
C60 C61 S1 C35 7.0(8)
C61 C60 S3 C35 -2.4(7)
C40 C35 S3 C60 -169.0(6)
S1 C35 S3 C60 7.1(4)
C64 C59 S6 C45 -5.9(7)
C33 C45 S6 C59 -167.8(6)
S7 C45 S6 C59 8.1(4)
C59 C64 S7 C45 4.6(6)
C33 C45 S7 C64 168.2(7)
S6 C45 S7 C64 -7.8(4)
